data_7219328
loop_
_publ_author_name
'Rosokha, Sergiy V.'
'Traversa, Alfredo'

_publ_section_title
;
 From charge transfer to electron transfer in halogen-bonded complexes of
 electrophilic bromocarbons with halide anions.
;
_journal_issue 7
_journal_name_full 'Physical chemistry chemical physics : PCCP'
_journal_page_first 4989
_journal_page_last 4999
_journal_paper_doi 10.1039/c4cp05220j
_journal_volume 17
_journal_year 2015
_chemical_formula_moiety 'C Br3 N O2, Cl, C12 H28 N'
_chemical_formula_sum 'C13 H28 Br3 Cl N2 O2'
_chemical_formula_weight 519.55
_chemical_name_systematic
;
 ?
;
_space_group_crystal_system monoclinic
_space_group_IT_number 14
_space_group_name_Hall '-P 2yn'
_space_group_name_H-M_alt 'P 1 21/n 1'
_symmetry_space_group_name_Hall '-P 2yn'
_symmetry_space_group_name_H-M 'P 1 21/n 1'
_atom_sites_solution_hydrogens geom
_atom_sites_solution_primary direct
_audit_creation_date 2014-03-12
_audit_creation_method
;
Olex2 1.2
(compiled 2014.02.28 svn.r2899 for OlexSys, GUI svn.r4781)
;
_audit_update_record
;
2014-09-28 deposited with the CCDC.
2015-01-16 downloaded from the CCDC.
;
_cell_angle_alpha 90
_cell_angle_beta 95.258(4)
_cell_angle_gamma 90
_cell_formula_units_Z 8
_cell_length_a 16.0589(13)
_cell_length_b 13.6380(9)
_cell_length_c 18.3496(13)
_cell_measurement_reflns_used 9923
_cell_measurement_temperature 100(2)
_cell_measurement_theta_max 30.44
_cell_measurement_theta_min 2.55
_cell_volume 4001.9(5)
_computing_cell_refinement 'SAINT V7.23A (Bruker, 2005)'
_computing_data_collection 'APEX2 V2.1-4 (Bruker, 2007)'
_computing_data_reduction 'Bruker SAINT'
_computing_molecular_graphics 'Olex2 (Dolomanov et al., 2009)'
_computing_publication_material 'Olex2 (Dolomanov et al., 2009)'
_computing_structure_refinement 'ShelXL (Sheldrick, 2008)'
_computing_structure_solution 'ShelXT (Sheldrick, 2008)'
_diffrn_ambient_temperature 100.1
_diffrn_detector_area_resol_mean 8
_diffrn_measured_fraction_theta_full 0.986
_diffrn_measured_fraction_theta_max 0.971
_diffrn_measurement_device_type 'Kappa Apex 2'
_diffrn_measurement_method '\f and \w scans'
_diffrn_radiation_monochromator graphite
_diffrn_radiation_type MoK\a
_diffrn_radiation_wavelength 0.71073
_diffrn_reflns_av_R_equivalents 0.1003
_diffrn_reflns_av_unetI/netI 0.0941
_diffrn_reflns_Laue_measured_fraction_full 0.986
_diffrn_reflns_Laue_measured_fraction_max 0.971
_diffrn_reflns_limit_h_max 22
_diffrn_reflns_limit_h_min -17
_diffrn_reflns_limit_k_max 19
_diffrn_reflns_limit_k_min -19
_diffrn_reflns_limit_l_max 25
_diffrn_reflns_limit_l_min -25
_diffrn_reflns_number 52204
_diffrn_reflns_point_group_measured_fraction_full 0.986
_diffrn_reflns_point_group_measured_fraction_max 0.971
_diffrn_reflns_theta_full 25.242
_diffrn_reflns_theta_max 30.036
_diffrn_reflns_theta_min 1.767
_diffrn_source 'sealed tube'
_exptl_absorpt_coefficient_mu 6.187
_exptl_absorpt_correction_T_max 0.7461
_exptl_absorpt_correction_T_min 0.4138
_exptl_absorpt_correction_type multi-scan
_exptl_absorpt_process_details
'SADABS-2012/1 (Bruker,2012) was used for absorption correction. wR2(int) was 0.1359 before and 0.0939 after correction. The Ratio of minimum to maximum transmission is 0.5546. The \l/2 correction factor is 0.0015.'
_exptl_crystal_colour colourless
_exptl_crystal_colour_primary colourless
_exptl_crystal_density_diffrn 1.725
_exptl_crystal_description needle
_exptl_crystal_F_000 2064
_exptl_crystal_recrystallization_method 'Re-crystallisation from solvent: '
_exptl_crystal_size_max 0.648
_exptl_crystal_size_mid 0.11
_exptl_crystal_size_min 0.104
_refine_diff_density_max 1.646
_refine_diff_density_min -0.971
_refine_diff_density_rms 0.195
_refine_ls_extinction_method none
_refine_ls_goodness_of_fit_ref 1.093
_refine_ls_hydrogen_treatment constr
_refine_ls_matrix_type full
_refine_ls_number_parameters 387
_refine_ls_number_reflns 11363
_refine_ls_number_restraints 0
_refine_ls_restrained_S_all 1.093
_refine_ls_R_factor_all 0.1065
_refine_ls_R_factor_gt 0.0674
_refine_ls_shift/su_max 0.001
_refine_ls_shift/su_mean 0.000
_refine_ls_structure_factor_coef Fsqd
_refine_ls_weighting_details 'w=1/[\s^2^(Fo^2^)+(0.0340P)^2^+33.2148P] where P=(Fo^2^+2Fc^2^)/3'
_refine_ls_weighting_scheme calc
_refine_ls_wR_factor_gt 0.1598
_refine_ls_wR_factor_ref 0.1750
_reflns_Friedel_coverage 0.000
_reflns_number_gt 7522
_reflns_number_total 11363
_reflns_threshold_expression 'I > 2\s(I)'
_cod_data_source_file c4cp05220j2.cif
_cod_data_source_block n3381
_cod_depositor_comments 'Adding full bibliography for 7219328--7219330.cif.'
_cod_database_code 7219328
_shelxl_version_number 2013-4
_shelx_space_group_comment
;
The symmetry employed for this shelxl refinement is uniquely defined
by the following loop, which should always be used as a source of
symmetry information in preference to the above space-group names.
They are only intended as comments.
;
_shelx_estimated_absorpt_t_max 0.565
_shelx_estimated_absorpt_t_min 0.108
_olex2_refinement_description
;
1. Fixed Uiso
 At 1.2 times of:
  All C(H,H) groups
 At 1.5 times of:
  All C(H,H,H) groups
2.a Secondary CH2 refined with riding coordinates:
 C3(H3A,H3B), C4(H4A,H4B), C6(H6A,H6B), C7(H7A,H7B), C9(H9A,H9B), C10(H10A,
 H10B), C12(H12A,H12B), C13(H13A,H13B), C15(H15A,H15B), C16(H16A,H16B),
 C18(H18A,H18B), C19(H19A,H19B), C21(H21A,H21B), C22(H22A,H22B), C24(H24A,H24B),
  C25(H25A,H25B)
2.b Idealised Me refined as rotating group:
 C5(H5A,H5B,H5C), C8(H8A,H8B,H8C), C11(H11A,H11B,H11C), C14(H14A,H14B,H14C),
 C17(H17A,H17B,H17C), C20(H20A,H20B,H20C), C23(H23A,H23B,H23C), C26(H26A,H26B,
 H26C)
;
_olex2_computing_structure_refinement_long 'ShelXL (Sheldrick, 2008)'

loop_
_space_group_symop_operation_xyz
'x, y, z'
'-x+1/2, y+1/2, -z+1/2'
'-x, -y, -z'
'x-1/2, -y-1/2, z-1/2'

loop_
_atom_site_label
_atom_site_type_symbol
_atom_site_fract_x
_atom_site_fract_y
_atom_site_fract_z
_atom_site_U_iso_or_equiv
_atom_site_adp_type
_atom_site_occupancy
_atom_site_site_symmetry_order
_atom_site_calc_flag
_atom_site_refinement_flags_posn
Br1 Br 0.37511(4) 0.44015(4) 0.56367(3) 0.02015(15) Uani 1 1 d .
Br2 Br 0.26568(4) 0.34590(4) 0.42915(3) 0.01969(14) Uani 1 1 d .
Br3 Br 0.46523(4) 0.34231(4) 0.43421(3) 0.01895(14) Uani 1 1 d .
O1 O 0.3283(5) 0.1721(4) 0.5089(4) 0.058(2) Uani 1 1 d .
O2 O 0.4297(4) 0.2272(4) 0.5808(3) 0.0495(17) Uani 1 1 d .
N1 N 0.3752(4) 0.2366(4) 0.5306(3) 0.0217(12) Uani 1 1 d .
C1 C 0.3690(4) 0.3367(4) 0.4915(3) 0.0174(12) Uani 1 1 d .
Br4 Br 0.88625(4) 0.42738(5) 0.56460(4) 0.02372(16) Uani 1 1 d .
Br5 Br 0.77479(4) 0.34292(4) 0.42798(3) 0.02095(15) Uani 1 1 d .
Br6 Br 0.97428(4) 0.34839(4) 0.42704(3) 0.02105(15) Uani 1 1 d .
O3 O 0.8617(4) 0.1608(3) 0.4803(4) 0.0508(17) Uani 1 1 d .
O4 O 0.9329(4) 0.2175(4) 0.5758(3) 0.0461(16) Uani 1 1 d .
N2 N 0.8907(4) 0.2280(4) 0.5175(4) 0.0282(13) Uani 1 1 d .
C2 C 0.8798(4) 0.3332(4) 0.4863(3) 0.0189(13) Uani 1 1 d .
Cl1 Cl 0.10828(10) 0.38185(11) 0.32718(8) 0.0212(3) Uani 1 1 d .
Cl2 Cl 0.60419(10) 0.37200(10) 0.33896(8) 0.0201(3) Uani 1 1 d .
N3 N 0.4193(4) 0.5590(3) 0.2112(3) 0.0187(11) Uani 1 1 d .
C3 C 0.3720(4) 0.6113(4) 0.2678(3) 0.0206(13) Uani 1 1 d .
H3A H 0.3113 0.6028 0.2543 0.025 Uiso 1 1 calc R
H3B H 0.3844 0.6823 0.2656 0.025 Uiso 1 1 calc R
C4 C 0.3920(5) 0.5764(5) 0.3461(3) 0.0288(16) Uani 1 1 d .
H4A H 0.3759 0.5067 0.3499 0.035 Uiso 1 1 calc R
H4B H 0.4529 0.5816 0.3597 0.035 Uiso 1 1 calc R
C5 C 0.3462(6) 0.6363(6) 0.3975(4) 0.042(2) Uani 1 1 d .
H5A H 0.2874 0.6421 0.3785 0.063 Uiso 1 1 calc GR
H5B H 0.3713 0.7018 0.4023 0.063 Uiso 1 1 calc GR
H5C H 0.3499 0.6044 0.4456 0.063 Uiso 1 1 calc GR
C6 C 0.3865(4) 0.6007(4) 0.1376(3) 0.0203(13) Uani 1 1 d .
H6A H 0.3893 0.6731 0.1405 0.024 Uiso 1 1 calc R
H6B H 0.3269 0.5824 0.1280 0.024 Uiso 1 1 calc R
C7 C 0.4326(5) 0.5674(5) 0.0731(3) 0.0235(14) Uani 1 1 d .
H7A H 0.4352 0.4950 0.0717 0.028 Uiso 1 1 calc R
H7B H 0.4904 0.5933 0.0780 0.028 Uiso 1 1 calc R
C8 C 0.3856(5) 0.6059(5) 0.0029(4) 0.0300(16) Uani 1 1 d .
H8A H 0.4168 0.5896 -0.0389 0.045 Uiso 1 1 calc GR
H8B H 0.3797 0.6773 0.0062 0.045 Uiso 1 1 calc GR
H8C H 0.3300 0.5757 -0.0036 0.045 Uiso 1 1 calc GR
C9 C 0.5124(4) 0.5738(4) 0.2267(3) 0.0180(12) Uani 1 1 d .
H9A H 0.5406 0.5458 0.1857 0.022 Uiso 1 1 calc R
H9B H 0.5319 0.5367 0.2714 0.022 Uiso 1 1 calc R
C10 C 0.5394(4) 0.6805(4) 0.2371(4) 0.0255(15) Uani 1 1 d .
H10A H 0.5097 0.7217 0.1987 0.031 Uiso 1 1 calc R
H10B H 0.5250 0.7044 0.2853 0.031 Uiso 1 1 calc R
C11 C 0.6328(5) 0.6882(5) 0.2327(5) 0.0337(18) Uani 1 1 d .
H11A H 0.6477 0.6570 0.1876 0.051 Uiso 1 1 calc GR
H11B H 0.6622 0.6551 0.2750 0.051 Uiso 1 1 calc GR
H11C H 0.6492 0.7574 0.2328 0.051 Uiso 1 1 calc GR
C12 C 0.4053(5) 0.4474(4) 0.2149(4) 0.0231(14) Uani 1 1 d .
H12A H 0.4350 0.4158 0.1762 0.028 Uiso 1 1 calc R
H12B H 0.4310 0.4233 0.2627 0.028 Uiso 1 1 calc R
C13 C 0.3149(5) 0.4153(5) 0.2060(5) 0.0359(19) Uani 1 1 d .
H13A H 0.2903 0.4292 0.1556 0.043 Uiso 1 1 calc R
H13B H 0.2824 0.4515 0.2407 0.043 Uiso 1 1 calc R
C14 C 0.3114(6) 0.3050(5) 0.2214(4) 0.0369(19) Uani 1 1 d .
H14A H 0.3396 0.2693 0.1843 0.055 Uiso 1 1 calc GR
H14B H 0.2530 0.2838 0.2196 0.055 Uiso 1 1 calc GR
H14C H 0.3395 0.2913 0.2700 0.055 Uiso 1 1 calc GR
N4 N 0.6100(4) 0.0521(3) 0.3134(3) 0.0191(11) Uani 1 1 d .
C15 C 0.5175(4) 0.0239(4) 0.3074(4) 0.0230(14) Uani 1 1 d .
H15A H 0.5056 -0.0180 0.2636 0.028 Uiso 1 1 calc R
H15B H 0.5068 -0.0158 0.3507 0.028 Uiso 1 1 calc R
C16 C 0.4576(5) 0.1094(5) 0.3021(4) 0.0282(15) Uani 1 1 d .
H16A H 0.4533 0.1365 0.2518 0.034 Uiso 1 1 calc R
H16B H 0.4786 0.1618 0.3363 0.034 Uiso 1 1 calc R
C17 C 0.3724(5) 0.0752(5) 0.3209(5) 0.0381(19) Uani 1 1 d .
H17A H 0.3562 0.0163 0.2925 0.057 Uiso 1 1 calc GR
H17B H 0.3312 0.1271 0.3091 0.057 Uiso 1 1 calc GR
H17C H 0.3748 0.0602 0.3733 0.057 Uiso 1 1 calc GR
C18 C 0.6284(4) 0.1143(4) 0.2470(3) 0.0198(13) Uani 1 1 d .
H18A H 0.5933 0.1740 0.2458 0.024 Uiso 1 1 calc R
H18B H 0.6877 0.1353 0.2533 0.024 Uiso 1 1 calc R
C19 C 0.6125(5) 0.0612(5) 0.1736(4) 0.0261(15) Uani 1 1 d .
H19A H 0.6488 0.0026 0.1732 0.031 Uiso 1 1 calc R
H19B H 0.5535 0.0392 0.1667 0.031 Uiso 1 1 calc R
C20 C 0.6304(5) 0.1293(5) 0.1117(4) 0.0319(17) Uani 1 1 d .
H20A H 0.6189 0.0953 0.0649 0.048 Uiso 1 1 calc GR
H20B H 0.6893 0.1493 0.1178 0.048 Uiso 1 1 calc GR
H20C H 0.5947 0.1875 0.1126 0.048 Uiso 1 1 calc GR
C21 C 0.6601(5) -0.0436(4) 0.3153(4) 0.0252(15) Uani 1 1 d .
H21A H 0.6479 -0.0806 0.3595 0.030 Uiso 1 1 calc R
H21B H 0.6393 -0.0833 0.2723 0.030 Uiso 1 1 calc R
C22 C 0.7526(5) -0.0348(4) 0.3156(4) 0.0271(15) Uani 1 1 d .
H22A H 0.7745 0.0079 0.3566 0.033 Uiso 1 1 calc R
H22B H 0.7666 -0.0044 0.2693 0.033 Uiso 1 1 calc R
C23 C 0.7935(5) -0.1362(4) 0.3240(4) 0.0250(14) Uani 1 1 d .
H23A H 0.7756 -0.1765 0.2812 0.037 Uiso 1 1 calc GR
H23B H 0.7767 -0.1679 0.3683 0.037 Uiso 1 1 calc GR
H23C H 0.8545 -0.1290 0.3279 0.037 Uiso 1 1 calc GR
C24 C 0.6333(5) 0.1141(4) 0.3805(3) 0.0214(14) Uani 1 1 d .
H24A H 0.6949 0.1214 0.3867 0.026 Uiso 1 1 calc R
H24B H 0.6090 0.1803 0.3722 0.026 Uiso 1 1 calc R
C25 C 0.6045(6) 0.0735(5) 0.4507(4) 0.037(2) Uani 1 1 d .
H25A H 0.6211 0.0038 0.4562 0.045 Uiso 1 1 calc R
H25B H 0.5427 0.0773 0.4491 0.045 Uiso 1 1 calc R
C26 C 0.6438(7) 0.1326(6) 0.5152(4) 0.050(3) Uani 1 1 d .
H26A H 0.6339 0.2026 0.5060 0.075 Uiso 1 1 calc GR
H26B H 0.7042 0.1201 0.5213 0.075 Uiso 1 1 calc GR
H26C H 0.6188 0.1132 0.5597 0.075 Uiso 1 1 calc GR

loop_
_atom_site_aniso_label
_atom_site_aniso_U_11
_atom_site_aniso_U_22
_atom_site_aniso_U_33
_atom_site_aniso_U_23
_atom_site_aniso_U_13
_atom_site_aniso_U_12
Br1 0.0221(3) 0.0157(3) 0.0223(3) -0.0021(2) -0.0001(3) 0.0005(3)
Br2 0.0201(3) 0.0152(3) 0.0235(3) -0.0004(2) 0.0000(2) -0.0014(2)
Br3 0.0206(3) 0.0128(3) 0.0234(3) 0.0006(2) 0.0020(2) 0.0014(2)
O1 0.072(5) 0.017(2) 0.079(5) 0.017(3) -0.030(4) -0.016(3)
O2 0.073(5) 0.024(3) 0.045(3) 0.016(2) -0.029(3) -0.009(3)
N1 0.028(3) 0.014(2) 0.023(3) -0.002(2) 0.003(2) -0.001(2)
C1 0.022(3) 0.010(2) 0.021(3) 0.002(2) 0.003(3) 0.001(2)
Br4 0.0242(4) 0.0194(3) 0.0273(3) -0.0003(2) 0.0012(3) -0.0002(3)
Br5 0.0199(3) 0.0141(3) 0.0290(3) -0.0012(2) 0.0032(3) -0.0004(2)
Br6 0.0202(3) 0.0147(3) 0.0285(3) 0.0029(2) 0.0033(3) 0.0003(2)
O3 0.057(4) 0.011(2) 0.080(5) 0.000(3) -0.015(4) -0.004(3)
O4 0.073(5) 0.025(3) 0.040(3) 0.011(2) 0.002(3) 0.009(3)
N2 0.026(3) 0.015(2) 0.044(4) 0.005(2) 0.005(3) 0.002(2)
C2 0.019(3) 0.013(3) 0.025(3) 0.002(2) 0.004(3) 0.002(2)
Cl1 0.0187(8) 0.0195(7) 0.0251(7) -0.0003(6) -0.0007(6) -0.0008(6)
Cl2 0.0222(8) 0.0146(6) 0.0234(7) -0.0003(5) 0.0012(6) 0.0017(6)
N3 0.022(3) 0.011(2) 0.023(3) -0.0005(19) 0.002(2) -0.002(2)
C3 0.023(4) 0.016(3) 0.024(3) 0.001(2) 0.005(3) 0.000(3)
C4 0.031(4) 0.035(4) 0.020(3) 0.008(3) -0.001(3) 0.011(3)
C5 0.061(6) 0.040(4) 0.026(4) 0.002(3) 0.007(4) 0.018(4)
C6 0.025(4) 0.013(3) 0.022(3) 0.000(2) -0.006(3) 0.000(3)
C7 0.030(4) 0.018(3) 0.022(3) 0.000(2) 0.001(3) 0.008(3)
C8 0.034(4) 0.033(4) 0.023(3) -0.001(3) 0.001(3) 0.005(3)
C9 0.021(3) 0.014(3) 0.019(3) 0.003(2) 0.000(2) 0.001(2)
C10 0.023(4) 0.013(3) 0.041(4) -0.003(3) 0.004(3) 0.000(3)
C11 0.026(4) 0.016(3) 0.060(5) -0.006(3) 0.006(4) -0.001(3)
C12 0.031(4) 0.009(2) 0.028(3) 0.001(2) -0.002(3) -0.004(3)
C13 0.033(5) 0.014(3) 0.060(5) 0.001(3) 0.007(4) -0.005(3)
C14 0.046(5) 0.017(3) 0.048(5) -0.005(3) 0.008(4) -0.012(3)
N4 0.024(3) 0.011(2) 0.022(3) -0.0030(19) 0.000(2) -0.002(2)
C15 0.024(4) 0.012(3) 0.034(4) -0.003(2) 0.007(3) -0.005(3)
C16 0.025(4) 0.019(3) 0.041(4) 0.000(3) 0.002(3) 0.004(3)
C17 0.034(5) 0.024(3) 0.058(5) -0.005(3) 0.014(4) -0.003(3)
C18 0.023(4) 0.012(2) 0.024(3) -0.001(2) -0.001(3) -0.004(3)
C19 0.036(4) 0.016(3) 0.026(3) -0.001(2) 0.002(3) -0.004(3)
C20 0.044(5) 0.024(3) 0.027(3) -0.004(3) -0.002(3) -0.002(3)
C21 0.034(4) 0.010(3) 0.032(3) -0.001(2) 0.002(3) 0.002(3)
C22 0.030(4) 0.013(3) 0.038(4) 0.001(3) -0.001(3) 0.000(3)
C23 0.022(4) 0.017(3) 0.036(4) -0.004(3) 0.001(3) 0.004(3)
C24 0.028(4) 0.012(3) 0.023(3) -0.002(2) -0.003(3) -0.003(3)
C25 0.061(6) 0.021(3) 0.030(4) -0.003(3) 0.003(4) -0.007(4)
C26 0.083(8) 0.037(4) 0.028(4) -0.004(3) -0.003(4) -0.014(5)

loop_
_atom_type_symbol
_atom_type_description
_atom_type_scat_dispersion_real
_atom_type_scat_dispersion_imag
_atom_type_scat_source
C C 0.0033 0.0016 'International Tables Vol C Tables 4.2.6.8 and 6.1.1.4'
H H 0.0000 0.0000 'International Tables Vol C Tables 4.2.6.8 and 6.1.1.4'
N N 0.0061 0.0033 'International Tables Vol C Tables 4.2.6.8 and 6.1.1.4'
O O 0.0106 0.0060 'International Tables Vol C Tables 4.2.6.8 and 6.1.1.4'
Cl Cl 0.1484 0.1585 'International Tables Vol C Tables 4.2.6.8 and 6.1.1.4'
Br Br -0.2901 2.4595 'International Tables Vol C Tables 4.2.6.8 and 6.1.1.4'

loop_
_geom_angle_atom_site_label_1
_geom_angle_atom_site_label_2
_geom_angle_atom_site_label_3
_geom_angle
O1 N1 O2 124.0(6)
O1 N1 C1 118.8(5)
O2 N1 C1 117.2(5)
Br1 C1 Br3 110.4(3)
Br2 C1 Br1 110.2(3)
Br2 C1 Br3 111.0(3)
N1 C1 Br1 109.3(4)
N1 C1 Br2 110.4(4)
N1 C1 Br3 105.4(4)
O3 N2 O4 124.1(6)
O3 N2 C2 118.0(6)
O4 N2 C2 117.8(6)
Br4 C2 Br6 110.7(3)
Br5 C2 Br4 110.8(3)
Br5 C2 Br6 111.6(3)
N2 C2 Br4 110.3(4)
N2 C2 Br5 109.5(4)
N2 C2 Br6 103.7(4)
C3 N3 C12 110.5(5)
C6 N3 C3 106.1(5)
C6 N3 C12 111.7(5)
C9 N3 C3 111.0(5)
C9 N3 C6 112.0(5)
C9 N3 C12 105.6(5)
N3 C3 H3A 108.5
N3 C3 H3B 108.5
N3 C3 C4 115.0(5)
H3A C3 H3B 107.5
C4 C3 H3A 108.5
C4 C3 H3B 108.5
C3 C4 H4A 109.5
C3 C4 H4B 109.5
H4A C4 H4B 108.1
C5 C4 C3 110.7(6)
C5 C4 H4A 109.5
C5 C4 H4B 109.5
C4 C5 H5A 109.5
C4 C5 H5B 109.5
C4 C5 H5C 109.5
H5A C5 H5B 109.5
H5A C5 H5C 109.5
H5B C5 H5C 109.5
N3 C6 H6A 108.4
N3 C6 H6B 108.4
N3 C6 C7 115.3(5)
H6A C6 H6B 107.5
C7 C6 H6A 108.4
C7 C6 H6B 108.4
C6 C7 H7A 110.0
C6 C7 H7B 110.0
C6 C7 C8 108.4(6)
H7A C7 H7B 108.4
C8 C7 H7A 110.0
C8 C7 H7B 110.0
C7 C8 H8A 109.5
C7 C8 H8B 109.5
C7 C8 H8C 109.5
H8A C8 H8B 109.5
H8A C8 H8C 109.5
H8B C8 H8C 109.5
N3 C9 H9A 108.6
N3 C9 H9B 108.6
N3 C9 C10 114.6(5)
H9A C9 H9B 107.6
C10 C9 H9A 108.6
C10 C9 H9B 108.6
C9 C10 H10A 109.8
C9 C10 H10B 109.8
H10A C10 H10B 108.3
C11 C10 C9 109.3(5)
C11 C10 H10A 109.8
C11 C10 H10B 109.8
C10 C11 H11A 109.5
C10 C11 H11B 109.5
C10 C11 H11C 109.5
H11A C11 H11B 109.5
H11A C11 H11C 109.5
H11B C11 H11C 109.5
N3 C12 H12A 108.5
N3 C12 H12B 108.5
H12A C12 H12B 107.5
C13 C12 N3 115.1(5)
C13 C12 H12A 108.5
C13 C12 H12B 108.5
C12 C13 H13A 110.0
C12 C13 H13B 110.0
C12 C13 C14 108.4(6)
H13A C13 H13B 108.4
C14 C13 H13A 110.0
C14 C13 H13B 110.0
C13 C14 H14A 109.5
C13 C14 H14B 109.5
C13 C14 H14C 109.5
H14A C14 H14B 109.5
H14A C14 H14C 109.5
H14B C14 H14C 109.5
C15 N4 C18 109.8(5)
C15 N4 C21 107.0(5)
C21 N4 C18 110.4(5)
C24 N4 C15 111.5(5)
C24 N4 C18 106.6(4)
C24 N4 C21 111.6(5)
N4 C15 H15A 108.6
N4 C15 H15B 108.6
H15A C15 H15B 107.5
C16 C15 N4 114.8(5)
C16 C15 H15A 108.6
C16 C15 H15B 108.6
C15 C16 H16A 109.8
C15 C16 H16B 109.8
C15 C16 C17 109.3(6)
H16A C16 H16B 108.3
C17 C16 H16A 109.8
C17 C16 H16B 109.8
C16 C17 H17A 109.5
C16 C17 H17B 109.5
C16 C17 H17C 109.5
H17A C17 H17B 109.5
H17A C17 H17C 109.5
H17B C17 H17C 109.5
N4 C18 H18A 108.7
N4 C18 H18B 108.7
H18A C18 H18B 107.6
C19 C18 N4 114.1(5)
C19 C18 H18A 108.7
C19 C18 H18B 108.7
C18 C19 H19A 109.7
C18 C19 H19B 109.7
H19A C19 H19B 108.2
C20 C19 C18 110.0(5)
C20 C19 H19A 109.7
C20 C19 H19B 109.7
C19 C20 H20A 109.5
C19 C20 H20B 109.5
C19 C20 H20C 109.5
H20A C20 H20B 109.5
H20A C20 H20C 109.5
H20B C20 H20C 109.5
N4 C21 H21A 108.1
N4 C21 H21B 108.1
H21A C21 H21B 107.3
C22 C21 N4 117.0(5)
C22 C21 H21A 108.1
C22 C21 H21B 108.1
C21 C22 H22A 109.6
C21 C22 H22B 109.6
C21 C22 C23 110.3(5)
H22A C22 H22B 108.1
C23 C22 H22A 109.6
C23 C22 H22B 109.6
C22 C23 H23A 109.5
C22 C23 H23B 109.5
C22 C23 H23C 109.5
H23A C23 H23B 109.5
H23A C23 H23C 109.5
H23B C23 H23C 109.5
N4 C24 H24A 108.6
N4 C24 H24B 108.6
H24A C24 H24B 107.6
C25 C24 N4 114.6(5)
C25 C24 H24A 108.6
C25 C24 H24B 108.6
C24 C25 H25A 109.8
C24 C25 H25B 109.8
C24 C25 C26 109.3(6)
H25A C25 H25B 108.3
C26 C25 H25A 109.8
C26 C25 H25B 109.8
C25 C26 H26A 109.5
C25 C26 H26B 109.5
C25 C26 H26C 109.5
H26A C26 H26B 109.5
H26A C26 H26C 109.5
H26B C26 H26C 109.5

loop_
_geom_bond_atom_site_label_1
_geom_bond_atom_site_label_2
_geom_bond_distance
Br1 C1 1.932(6)
Br2 C1 1.931(6)
Br3 C1 1.949(6)
O1 N1 1.202(8)
O2 N1 1.218(8)
N1 C1 1.541(7)
Br4 C2 1.922(6)
Br5 C2 1.918(7)
Br6 C2 1.957(7)
O3 N2 1.210(8)
O4 N2 1.221(8)
N2 C2 1.548(8)
N3 C3 1.518(8)
N3 C6 1.515(8)
N3 C9 1.510(8)
N3 C12 1.541(7)
C3 H3A 0.9900
C3 H3B 0.9900
C3 C4 1.521(9)
C4 H4A 0.9900
C4 H4B 0.9900
C4 C5 1.492(10)
C5 H5A 0.9800
C5 H5B 0.9800
C5 H5C 0.9800
C6 H6A 0.9900
C6 H6B 0.9900
C6 C7 1.522(9)
C7 H7A 0.9900
C7 H7B 0.9900
C7 C8 1.525(9)
C8 H8A 0.9800
C8 H8B 0.9800
C8 H8C 0.9800
C9 H9A 0.9900
C9 H9B 0.9900
C9 C10 1.524(8)
C10 H10A 0.9900
C10 H10B 0.9900
C10 C11 1.513(10)
C11 H11A 0.9800
C11 H11B 0.9800
C11 H11C 0.9800
C12 H12A 0.9900
C12 H12B 0.9900
C12 C13 1.512(10)
C13 H13A 0.9900
C13 H13B 0.9900
C13 C14 1.532(9)
C14 H14A 0.9800
C14 H14B 0.9800
C14 H14C 0.9800
N4 C15 1.528(9)
N4 C18 1.536(8)
N4 C21 1.531(8)
N4 C24 1.512(7)
C15 H15A 0.9900
C15 H15B 0.9900
C15 C16 1.509(9)
C16 H16A 0.9900
C16 H16B 0.9900
C16 C17 1.515(11)
C17 H17A 0.9800
C17 H17B 0.9800
C17 H17C 0.9800
C18 H18A 0.9900
C18 H18B 0.9900
C18 C19 1.530(8)
C19 H19A 0.9900
C19 H19B 0.9900
C19 C20 1.514(9)
C20 H20A 0.9800
C20 H20B 0.9800
C20 H20C 0.9800
C21 H21A 0.9900
C21 H21B 0.9900
C21 C22 1.490(10)
C22 H22A 0.9900
C22 H22B 0.9900
C22 C23 1.533(9)
C23 H23A 0.9800
C23 H23B 0.9800
C23 H23C 0.9800
C24 H24A 0.9900
C24 H24B 0.9900
C24 C25 1.512(10)
C25 H25A 0.9900
C25 H25B 0.9900
C25 C26 1.521(10)
C26 H26A 0.9800
C26 H26B 0.9800
C26 H26C 0.9800

loop_
_geom_torsion_atom_site_label_1
_geom_torsion_atom_site_label_2
_geom_torsion_atom_site_label_3
_geom_torsion_atom_site_label_4
_geom_torsion
O1 N1 C1 Br1 135.8(6)
O1 N1 C1 Br2 14.4(8)
O1 N1 C1 Br3 -105.5(7)
O2 N1 C1 Br1 -46.1(7)
O2 N1 C1 Br2 -167.6(5)
O2 N1 C1 Br3 72.5(6)
O3 N2 C2 Br4 155.9(6)
O3 N2 C2 Br5 33.7(8)
O3 N2 C2 Br6 -85.6(7)
O4 N2 C2 Br4 -29.0(8)
O4 N2 C2 Br5 -151.1(6)
O4 N2 C2 Br6 89.6(7)
N3 C3 C4 C5 176.6(6)
N3 C6 C7 C8 173.3(5)
N3 C9 C10 C11 -165.6(6)
N3 C12 C13 C14 -172.4(6)
C3 N3 C6 C7 173.1(5)
C3 N3 C9 C10 -51.5(7)
C3 N3 C12 C13 56.0(7)
C6 N3 C3 C4 176.9(6)
C6 N3 C9 C10 66.9(7)
C6 N3 C12 C13 -61.9(8)
C9 N3 C3 C4 -61.2(7)
C9 N3 C6 C7 51.8(7)
C9 N3 C12 C13 176.1(6)
C12 N3 C3 C4 55.6(7)
C12 N3 C6 C7 -66.5(7)
C12 N3 C9 C10 -171.3(5)
N4 C15 C16 C17 -161.9(6)
N4 C18 C19 C20 178.6(6)
N4 C21 C22 C23 175.3(5)
N4 C24 C25 C26 170.6(7)
C15 N4 C18 C19 -61.9(7)
C15 N4 C21 C22 175.6(6)
C15 N4 C24 C25 49.1(8)
C18 N4 C15 C16 -58.1(7)
C18 N4 C21 C22 56.2(7)
C18 N4 C24 C25 168.9(6)
C21 N4 C15 C16 -177.9(6)
C21 N4 C18 C19 55.8(7)
C21 N4 C24 C25 -70.4(8)
C24 N4 C15 C16 59.8(7)
C24 N4 C18 C19 177.2(6)
C24 N4 C21 C22 -62.2(7)
